data_4087131
loop_
_publ_author_name
'Kiernicki, John J.'
'Staun, Selena L.'
'Zeller, Matthias'
'Bart, Suzanne C.'

_publ_section_title
;
 A Uranium(IV) Triamide Species with Br\/onsted Basic Ligand Character:
 Metal--Ligand Cooperativity in the f Block
;
_journal_issue 3
_journal_name_full Organometallics
_journal_page_first 665
_journal_paper_doi 10.1021/acs.organomet.6b00861
_journal_volume 36
_journal_year 2017
_chemical_formula_moiety 'C40 H46 Cl2 N3 O P U, 2(C4 H8 O)'
_chemical_formula_sum 'C48 H62 Cl2 N3 O3 P U'
_chemical_formula_weight 1068.90
_space_group_crystal_system monoclinic
_space_group_IT_number 14
_space_group_name_Hall '-P 2yn'
_space_group_name_H-M_alt 'P 1 21/n 1'
_symmetry_space_group_name_Hall '-P 2yn'
_symmetry_space_group_name_H-M 'P 1 21/n 1'
_atom_sites_solution_hydrogens geom
_atom_sites_solution_primary direct
_atom_sites_solution_secondary difmap
_audit_creation_method SHELXL-2014/7
_cell_angle_alpha 90
_cell_angle_beta 93.3236(6)
_cell_angle_gamma 90
_cell_formula_units_Z 4
_cell_length_a 13.4818(2)
_cell_length_b 11.9095(2)
_cell_length_c 29.3157(5)
_cell_measurement_reflns_used 61896
_cell_measurement_temperature 100(2)
_cell_measurement_theta_max 29.912
_cell_measurement_theta_min 2.628
_cell_volume 4699.06(13)
_computing_cell_refinement 'HKL3000 (Otwinowski & Minor, 1997)'
_computing_data_collection 'Nonius Collect (Nonius, 1998)'
_computing_data_reduction 'HKL3000 (Otwinowski & Minor, 1997)'
_computing_publication_material 'Encifer (Allen et al., 2004)'
_computing_structure_refinement
;  
SHELXL-2014/7 (Sheldrick, 2014), 
SHELXLE Rev714 (H\"ubschle et al., 2011)
;
_computing_structure_solution 'SHELXS-97 (Sheldrick, 2008)'
_diffrn_ambient_temperature 100(2)
_diffrn_measured_fraction_theta_full 0.999
_diffrn_measured_fraction_theta_max 0.914
_diffrn_measurement_device_type 'Nonius Kappa CCD diffractometer'
_diffrn_measurement_method '\w and \f scans'
_diffrn_radiation_monochromator graphite
_diffrn_radiation_type MoK\a
_diffrn_radiation_wavelength 0.71073
_diffrn_reflns_av_R_equivalents 0.0527
_diffrn_reflns_av_unetI/netI 0.0430
_diffrn_reflns_Laue_measured_fraction_full 0.999
_diffrn_reflns_Laue_measured_fraction_max 0.914
_diffrn_reflns_limit_h_max 18
_diffrn_reflns_limit_h_min -18
_diffrn_reflns_limit_k_max 16
_diffrn_reflns_limit_k_min -16
_diffrn_reflns_limit_l_max 41
_diffrn_reflns_limit_l_min -41
_diffrn_reflns_number 61896
_diffrn_reflns_point_group_measured_fraction_full 0.999
_diffrn_reflns_point_group_measured_fraction_max 0.914
_diffrn_reflns_theta_full 25.242
_diffrn_reflns_theta_max 29.912
_diffrn_reflns_theta_min 2.628
_diffrn_source 'fine focus X-ray tube'
_exptl_absorpt_coefficient_mu 3.644
_exptl_absorpt_correction_T_max 0.529
_exptl_absorpt_correction_T_min 0.279
_exptl_absorpt_correction_type multi-scan
_exptl_absorpt_process_details 'SCALEPACK (Otwinowski & Minor, 1997)'
_exptl_crystal_colour yellow
_exptl_crystal_density_diffrn 1.511
_exptl_crystal_description rod
_exptl_crystal_F_000 2144
_exptl_crystal_size_max 0.500
_exptl_crystal_size_mid 0.200
_exptl_crystal_size_min 0.200
_refine_diff_density_max 1.159
_refine_diff_density_min -1.691
_refine_diff_density_rms 0.109
_refine_ls_extinction_coef 0.00128(8)
_refine_ls_extinction_expression Fc^*^=kFc[1+0.001xFc^2^\l^3^/sin(2\q)]^-1/4^
_refine_ls_extinction_method 'SHELXL-2014/7 (Sheldrick 2014'
_refine_ls_goodness_of_fit_ref 1.026
_refine_ls_hydrogen_treatment mixed
_refine_ls_matrix_type full
_refine_ls_number_parameters 623
_refine_ls_number_reflns 12433
_refine_ls_number_restraints 366
_refine_ls_restrained_S_all 1.029
_refine_ls_R_factor_all 0.0524
_refine_ls_R_factor_gt 0.0343
_refine_ls_shift/su_max 0.002
_refine_ls_shift/su_mean 0.000
_refine_ls_structure_factor_coef Fsqd
_refine_ls_weighting_details 'w=1/[\s^2^(Fo^2^)+(0.0412P)^2^+2.9937P] where P=(Fo^2^+2Fc^2^)/3'
_refine_ls_weighting_scheme calc
_refine_ls_wR_factor_gt 0.0764
_refine_ls_wR_factor_ref 0.0823
_reflns_Friedel_coverage 0.000
_reflns_number_gt 9692
_reflns_number_total 12433
_reflns_threshold_expression 'I > 2\s(I)'
_cod_data_source_file om6b00861_si_003.cif
_cod_data_source_block SS1199
_cod_database_code 4087131
_shelx_shelxl_version_number 2014/7
_shelx_space_group_comment
;
The symmetry employed for this shelxl refinement is uniquely defined
by the following loop, which should always be used as a source of
symmetry information in preference to the above space-group names.
They are only intended as comments.
;
_shelx_estimated_absorpt_t_min 0.263
_shelx_estimated_absorpt_t_max 0.529

loop_
_space_group_symop_operation_xyz
'x, y, z'
'-x+1/2, y+1/2, -z+1/2'
'-x, -y, -z'
'x-1/2, -y-1/2, z-1/2'

loop_
_atom_site_label
_atom_site_type_symbol
_atom_site_fract_x
_atom_site_fract_y
_atom_site_fract_z
_atom_site_U_iso_or_equiv
_atom_site_adp_type
_atom_site_occupancy
_atom_site_site_symmetry_order
_atom_site_calc_flag
_atom_site_refinement_flags_posn
_atom_site_refinement_flags_adp
_atom_site_refinement_flags_occupancy
_atom_site_disorder_assembly
_atom_site_disorder_group
U1 U 0.34337(2) 0.90541(2) 0.18230(2) 0.02637(5) Uani 1 1 d . . . . .
N1 N 0.4203(2) 0.9168(2) 0.25096(9) 0.0304(6) Uani 1 1 d . . . . .
Cl1 Cl 0.26455(7) 0.70174(7) 0.19894(3) 0.03764(19) Uani 1 1 d . . . . .
Cl2 Cl 0.44502(7) 1.07743(7) 0.14994(3) 0.0376(2) Uani 1 1 d . . . . .
N2 N 0.2309(2) 0.9666(3) 0.24370(9) 0.0345(7) Uani 1 1 d . . . . .
H1 H 0.2412 1.0490 0.2485 0.067(14) Uiso 1 1 calc R . . . .
P1 P 0.51373(7) 0.74589(7) 0.10384(3) 0.02745(18) Uani 1 1 d . . . . .
O1 O 0.43974(18) 0.79409(19) 0.13544(7) 0.0321(5) Uani 1 1 d . . . . .
C1 C 0.3734(3) 0.9266(3) 0.29486(12) 0.0396(9) Uani 1 1 d . . . . .
H1A H 0.3870 1.0018 0.3082 0.048 Uiso 1 1 calc R U . . .
H1B H 0.4013 0.8694 0.3165 0.048 Uiso 1 1 calc R U . . .
C2 C 0.2631(3) 0.9096(3) 0.28702(12) 0.0351(8) Uani 1 1 d . . . . .
H2A H 0.2476 0.8284 0.2850 0.042 Uiso 1 1 calc R U . . .
H2B H 0.2279 0.9418 0.3127 0.042 Uiso 1 1 calc R U . . .
C3 C 0.1257(3) 0.9500(3) 0.22843(12) 0.0381(8) Uani 1 1 d . . . . .
H3A H 0.0818 0.9876 0.2496 0.046 Uiso 1 1 calc R U . . .
H3B H 0.1094 0.8689 0.2275 0.046 Uiso 1 1 calc R U . . .
N3 N 0.1966(2) 0.9694(2) 0.15441(9) 0.0305(6) Uani 1 1 d . . . . .
C4 C 0.1117(3) 1.0007(3) 0.18115(12) 0.0380(8) Uani 1 1 d . . . . .
H4A H 0.0492 0.9726 0.1658 0.046 Uiso 1 1 calc R U . . .
H4B H 0.1073 1.0834 0.1834 0.046 Uiso 1 1 calc R U . . .
C5 C 0.5266(3) 0.9204(3) 0.25650(11) 0.0311(7) Uani 1 1 d . . . . .
C6 C 0.5768(3) 1.0235(3) 0.26450(12) 0.0353(8) Uani 1 1 d . . . . .
C7 C 0.5209(3) 1.1330(3) 0.26596(15) 0.0459(10) Uani 1 1 d . . . . .
H7A H 0.5651 1.1950 0.2588 0.069 Uiso 1 1 calc R U . . .
H7B H 0.4969 1.1440 0.2966 0.069 Uiso 1 1 calc R U . . .
H7C H 0.4642 1.1312 0.2435 0.069 Uiso 1 1 calc R U . . .
C8 C 0.6794(3) 1.0229(3) 0.27165(13) 0.0416(9) Uani 1 1 d . . . . .
H8 H 0.7129 1.0922 0.2771 0.050 Uiso 1 1 calc R U . . .
C9 C 0.7349(3) 0.9250(3) 0.27110(13) 0.0414(9) Uani 1 1 d . . . . .
C10 C 0.8466(3) 0.9272(4) 0.27957(17) 0.0548(11) Uani 1 1 d . . . . .
H10A H 0.8778 0.9383 0.2505 0.082 Uiso 1 1 calc R U . . .
H10B H 0.8691 0.8558 0.2932 0.082 Uiso 1 1 calc R U . . .
H10C H 0.8653 0.9889 0.3005 0.082 Uiso 1 1 calc R U . . .
C11 C 0.6848(3) 0.8251(3) 0.26316(12) 0.0378(8) Uani 1 1 d . . . . .
H11 H 0.7217 0.7572 0.2626 0.045 Uiso 1 1 calc R U . . .
C12 C 0.5819(3) 0.8208(3) 0.25596(11) 0.0331(7) Uani 1 1 d . . . . .
C13 C 0.5324(3) 0.7081(3) 0.24884(13) 0.0411(9) Uani 1 1 d . . . . .
H13A H 0.5297 0.6889 0.2163 0.062 Uiso 1 1 calc R U . . .
H13B H 0.4648 0.7113 0.2594 0.062 Uiso 1 1 calc R U . . .
H13C H 0.5706 0.6508 0.2662 0.062 Uiso 1 1 calc R U . . .
C14 C 0.1798(3) 0.9934(3) 0.10645(11) 0.0320(7) Uani 1 1 d . . . . .
C15 C 0.1461(3) 0.9087(3) 0.07633(13) 0.0371(8) Uani 1 1 d . . . . .
C16 C 0.1219(3) 0.7939(3) 0.09366(15) 0.0512(11) Uani 1 1 d . . . . .
H16A H 0.0901 0.7496 0.0687 0.077 Uiso 1 1 calc R U . . .
H16B H 0.0767 0.8007 0.1185 0.077 Uiso 1 1 calc R U . . .
H16C H 0.1832 0.7566 0.1051 0.077 Uiso 1 1 calc R U . . .
C17 C 0.1331(3) 0.9334(4) 0.02961(13) 0.0463(10) Uani 1 1 d . . . . .
H17 H 0.1112 0.8757 0.0091 0.056 Uiso 1 1 calc R U . . .
C18 C 0.1511(3) 1.0390(4) 0.01246(13) 0.0478(10) Uani 1 1 d . . . . .
C19 C 0.1382(4) 1.0627(5) -0.03832(14) 0.0655(14) Uani 1 1 d . . . . .
H19A H 0.2024 1.0554 -0.0521 0.098 Uiso 1 1 calc R U . . .
H19B H 0.1129 1.1392 -0.0431 0.098 Uiso 1 1 calc R U . . .
H19C H 0.0910 1.0090 -0.0526 0.098 Uiso 1 1 calc R U . . .
C20 C 0.1812(3) 1.1223(4) 0.04276(14) 0.0457(10) Uani 1 1 d . . . . .
H20 H 0.1931 1.1955 0.0314 0.055 Uiso 1 1 calc R U . . .
C21 C 0.1948(3) 1.1027(3) 0.08969(13) 0.0390(8) Uani 1 1 d . . . . .
C22 C 0.2225(3) 1.1999(3) 0.12063(14) 0.0478(10) Uani 1 1 d . . . . .
H22A H 0.2785 1.2406 0.1086 0.072 Uiso 1 1 calc R U . . .
H22B H 0.2415 1.1719 0.1513 0.072 Uiso 1 1 calc R U . . .
H22C H 0.1655 1.2507 0.1221 0.072 Uiso 1 1 calc R U . . .
C23 C 0.4927(2) 0.8021(3) 0.04729(11) 0.0266(7) Uani 1 1 d . . . . .
C24 C 0.5697(3) 0.8203(3) 0.01849(11) 0.0311(7) Uani 1 1 d . . . . .
H24 H 0.6362 0.8032 0.0287 0.037 Uiso 1 1 calc R U . . .
C25 C 0.5493(3) 0.8633(3) -0.02516(11) 0.0327(7) Uani 1 1 d . . . . .
H25 H 0.6017 0.8755 -0.0449 0.039 Uiso 1 1 calc R U . . .
C26 C 0.4522(3) 0.8883(3) -0.03968(12) 0.0340(8) Uani 1 1 d . . . . .
H26 H 0.4382 0.9179 -0.0695 0.041 Uiso 1 1 calc R U . . .
C27 C 0.3758(3) 0.8708(3) -0.01142(12) 0.0364(8) Uani 1 1 d . . . . .
H27 H 0.3095 0.8882 -0.0218 0.044 Uiso 1 1 calc R U . . .
C28 C 0.3951(3) 0.8277(3) 0.03236(11) 0.0327(7) Uani 1 1 d . . . . .
H28 H 0.3423 0.8158 0.0519 0.039 Uiso 1 1 calc R U . . .
C29 C 0.6398(3) 0.7781(3) 0.12324(11) 0.0326(7) Uani 1 1 d . . . . .
C30 C 0.7160(3) 0.7007(3) 0.12150(14) 0.0442(9) Uani 1 1 d . . . . .
H30 H 0.7025 0.6268 0.1106 0.053 Uiso 1 1 calc R U . . .
C31 C 0.8122(3) 0.7314(4) 0.13569(15) 0.0520(11) Uani 1 1 d . . . . .
H31 H 0.8648 0.6787 0.1341 0.062 Uiso 1 1 calc R U . . .
C32 C 0.8318(3) 0.8376(4) 0.15203(14) 0.0504(11) Uani 1 1 d . . . . .
H32 H 0.8977 0.8579 0.1620 0.061 Uiso 1 1 calc R U . . .
C33 C 0.7562(3) 0.9147(4) 0.15400(14) 0.0476(10) Uani 1 1 d . . . . .
H33 H 0.7702 0.9882 0.1652 0.057 Uiso 1 1 calc R U . . .
C34 C 0.6596(3) 0.8859(3) 0.13968(12) 0.0376(8) Uani 1 1 d . . . . .
H34 H 0.6076 0.9393 0.1411 0.045 Uiso 1 1 calc R U . . .
C35 C 0.5023(3) 0.5955(3) 0.10062(11) 0.0309(7) Uani 1 1 d . . . . .
C36 C 0.5443(3) 0.5357(3) 0.06556(12) 0.0410(9) Uani 1 1 d . . . . .
H36 H 0.5756 0.5747 0.0420 0.049 Uiso 1 1 calc R U . . .
C37 C 0.5401(4) 0.4189(3) 0.06521(15) 0.0466(10) Uani 1 1 d . . . . .
H37 H 0.5655 0.3778 0.0407 0.056 Uiso 1 1 calc R U . . .
C38 C 0.4984(3) 0.3630(3) 0.10109(13) 0.0398(8) Uani 1 1 d . . . . .
H38 H 0.4997 0.2832 0.1022 0.048 Uiso 1 1 calc R U . . .
C39 C 0.4553(3) 0.4224(3) 0.13511(12) 0.0344(8) Uani 1 1 d . . . . .
H39 H 0.4245 0.3832 0.1587 0.041 Uiso 1 1 calc R U . . .
C40 C 0.4566(2) 0.5386(3) 0.13520(11) 0.0304(7) Uani 1 1 d . . . . .
H40 H 0.4265 0.5792 0.1586 0.037 Uiso 1 1 calc R U . . .
O50A O 0.2476(16) 0.469(3) -0.0067(8) 0.138(7) Uani 0.279(10) 1 d D U P A 1
C51A C 0.2509(18) 0.550(2) 0.0308(8) 0.092(6) Uani 0.279(10) 1 d D U P A 1
H51A H 0.2375 0.6262 0.0189 0.111 Uiso 0.279(10) 1 calc R U P A 1
H51B H 0.3173 0.5490 0.0471 0.111 Uiso 0.279(10) 1 calc R U P A 1
C52A C 0.173(2) 0.516(3) 0.0623(9) 0.133(9) Uani 0.279(10) 1 d D U P A 1
H52A H 0.2040 0.4847 0.0911 0.160 Uiso 0.279(10) 1 calc R U P A 1
H52B H 0.1310 0.5805 0.0695 0.160 Uiso 0.279(10) 1 calc R U P A 1
C53A C 0.1158(16) 0.430(2) 0.0368(9) 0.099(7) Uani 0.279(10) 1 d D U P A 1
H53A H 0.0436 0.4432 0.0388 0.119 Uiso 0.279(10) 1 calc R U P A 1
H53B H 0.1322 0.3542 0.0488 0.119 Uiso 0.279(10) 1 calc R U P A 1
C54A C 0.1460(18) 0.442(3) -0.0132(8) 0.080(8) Uani 0.279(10) 1 d D U P A 1
H54A H 0.1358 0.3711 -0.0303 0.096 Uiso 0.279(10) 1 calc R U P A 1
H54B H 0.1085 0.5031 -0.0293 0.096 Uiso 0.279(10) 1 calc R U P A 1
O50B O 0.2383(4) 0.3961(5) -0.0072(2) 0.0677(17) Uani 0.721(10) 1 d D U P A 2
C51B C 0.2858(6) 0.4555(10) 0.0306(3) 0.085(3) Uani 0.721(10) 1 d D U P A 2
H51C H 0.3234 0.5201 0.0192 0.102 Uiso 0.721(10) 1 calc R U P A 2
H51D H 0.3334 0.4051 0.0475 0.102 Uiso 0.721(10) 1 calc R U P A 2
C52B C 0.2127(7) 0.4953(8) 0.0611(3) 0.081(3) Uani 0.721(10) 1 d D U P A 2
H52C H 0.2347 0.5649 0.0771 0.097 Uiso 0.721(10) 1 calc R U P A 2
H52D H 0.1966 0.4376 0.0838 0.097 Uiso 0.721(10) 1 calc R U P A 2
C53B C 0.1259(7) 0.5170(10) 0.0270(4) 0.111(4) Uani 0.721(10) 1 d D U P A 2
H53C H 0.1321 0.5907 0.0119 0.133 Uiso 0.721(10) 1 calc R U P A 2
H53D H 0.0618 0.5136 0.0418 0.133 Uiso 0.721(10) 1 calc R U P A 2
C54B C 0.1360(9) 0.4194(14) -0.0071(5) 0.106(5) Uani 0.721(10) 1 d D U P A 2
H54C H 0.0991 0.3526 0.0028 0.128 Uiso 0.721(10) 1 calc R U P A 2
H54D H 0.1095 0.4415 -0.0380 0.128 Uiso 0.721(10) 1 calc R U P A 2
O60A O 0.1555(9) 0.8282(8) -0.1278(5) 0.152(5) Uani 0.642(13) 1 d D U P B 1
C60A C 0.0658(9) 0.7741(11) -0.1180(6) 0.100(4) Uani 0.642(13) 1 d D U P B 1
H60A H 0.0291 0.7521 -0.1468 0.120 Uiso 0.642(13) 1 calc R U P B 1
H60B H 0.0236 0.8263 -0.1013 0.120 Uiso 0.642(13) 1 calc R U P B 1
C61A C 0.0879(12) 0.6735(14) -0.0898(7) 0.150(5) Uani 0.642(13) 1 d D U P B 1
H61A H 0.0357 0.6156 -0.0947 0.181 Uiso 0.642(13) 1 calc R U P B 1
H61B H 0.0953 0.6925 -0.0569 0.181 Uiso 0.642(13) 1 calc R U P B 1
C62A C 0.1842(11) 0.6360(10) -0.1074(4) 0.099(4) Uani 0.642(13) 1 d D U P B 1
H62A H 0.1736 0.5883 -0.1349 0.119 Uiso 0.642(13) 1 calc R U P B 1
H62B H 0.2251 0.5947 -0.0838 0.119 Uiso 0.642(13) 1 calc R U P B 1
C63A C 0.2325(7) 0.7516(10) -0.1191(4) 0.087(4) Uani 0.642(13) 1 d D U P B 1
H63A H 0.2769 0.7776 -0.0932 0.104 Uiso 0.642(13) 1 calc R U P B 1
H63B H 0.2722 0.7439 -0.1463 0.104 Uiso 0.642(13) 1 calc R U P B 1
O60B O 0.1785(14) 0.8001(18) -0.0978(9) 0.159(7) Uani 0.358(13) 1 d D U P B 2
C60B C 0.0700(15) 0.7953(19) -0.1028(14) 0.126(9) Uani 0.358(13) 1 d D U P B 2
H60C H 0.0475 0.8168 -0.1343 0.151 Uiso 0.358(13) 1 calc R U P B 2
H60D H 0.0415 0.8496 -0.0816 0.151 Uiso 0.358(13) 1 calc R U P B 2
C61B C 0.0338(14) 0.682(2) -0.0930(7) 0.115(7) Uani 0.358(13) 1 d D U P B 2
H61C H -0.0331 0.6672 -0.1075 0.138 Uiso 0.358(13) 1 calc R U P B 2
H61D H 0.0345 0.6659 -0.0599 0.138 Uiso 0.358(13) 1 calc R U P B 2
C62B C 0.1122(17) 0.6211(17) -0.1157(7) 0.113(6) Uani 0.358(13) 1 d D U P B 2
H62C H 0.1090 0.6334 -0.1491 0.136 Uiso 0.358(13) 1 calc R U P B 2
H62D H 0.1122 0.5397 -0.1089 0.136 Uiso 0.358(13) 1 calc R U P B 2
C63B C 0.2034(17) 0.685(2) -0.0901(11) 0.125(8) Uani 0.358(13) 1 d D U P B 2
H63C H 0.2084 0.6671 -0.0571 0.150 Uiso 0.358(13) 1 calc R U P B 2
H63D H 0.2669 0.6656 -0.1036 0.150 Uiso 0.358(13) 1 calc R U P B 2

loop_
_atom_site_aniso_label
_atom_site_aniso_U_11
_atom_site_aniso_U_22
_atom_site_aniso_U_33
_atom_site_aniso_U_23
_atom_site_aniso_U_13
_atom_site_aniso_U_12
U1 0.02916(7) 0.02654(7) 0.02400(6) 0.00028(5) 0.00655(4) 0.00011(5)
N1 0.0314(15) 0.0349(16) 0.0253(13) 0.0000(11) 0.0047(11) -0.0007(12)
Cl1 0.0389(5) 0.0325(4) 0.0422(4) 0.0042(4) 0.0078(4) -0.0040(4)
Cl2 0.0429(5) 0.0324(5) 0.0382(4) 0.0066(3) 0.0084(4) -0.0034(4)
N2 0.0396(18) 0.0355(17) 0.0289(14) 0.0009(12) 0.0078(12) 0.0014(13)
P1 0.0291(4) 0.0270(4) 0.0267(4) -0.0005(3) 0.0061(3) 0.0007(3)
O1 0.0368(13) 0.0313(12) 0.0291(11) -0.0028(10) 0.0092(10) 0.0002(10)
C1 0.042(2) 0.048(2) 0.0297(17) 0.0019(15) 0.0077(15) 0.0018(17)
C2 0.042(2) 0.0364(19) 0.0283(16) 0.0035(14) 0.0109(14) 0.0018(16)
C3 0.037(2) 0.042(2) 0.0365(18) 0.0021(16) 0.0115(16) 0.0029(17)
N3 0.0308(15) 0.0338(16) 0.0271(13) -0.0015(11) 0.0034(11) 0.0044(12)
C4 0.0326(19) 0.048(2) 0.0340(18) -0.0019(16) 0.0069(15) 0.0045(16)
C5 0.0333(18) 0.0368(19) 0.0232(14) 0.0044(13) 0.0035(13) -0.0009(14)
C6 0.040(2) 0.0341(19) 0.0315(17) -0.0001(14) 0.0008(15) -0.0037(16)
C7 0.049(2) 0.037(2) 0.051(2) -0.0040(18) -0.0011(19) -0.0035(18)
C8 0.045(2) 0.041(2) 0.0392(19) -0.0045(16) -0.0007(17) -0.0108(18)
C9 0.037(2) 0.048(2) 0.0390(19) -0.0012(17) -0.0004(16) -0.0045(17)
C10 0.036(2) 0.059(3) 0.068(3) -0.001(2) -0.007(2) -0.0055(19)
C11 0.036(2) 0.042(2) 0.0358(18) 0.0001(16) -0.0009(15) 0.0013(16)
C12 0.0361(19) 0.0367(19) 0.0266(15) 0.0012(14) 0.0031(14) -0.0035(15)
C13 0.044(2) 0.0328(19) 0.046(2) 0.0021(17) -0.0015(17) -0.0024(17)
C14 0.0260(17) 0.0390(19) 0.0315(16) -0.0012(14) 0.0062(14) 0.0057(14)
C15 0.0293(18) 0.046(2) 0.0362(18) -0.0060(16) 0.0007(14) 0.0050(16)
C16 0.055(3) 0.046(2) 0.052(2) -0.0107(19) -0.005(2) -0.007(2)
C17 0.033(2) 0.070(3) 0.0356(19) -0.0122(19) -0.0007(16) 0.0082(19)
C18 0.035(2) 0.077(3) 0.0323(18) 0.007(2) 0.0059(16) 0.012(2)
C19 0.048(3) 0.114(4) 0.035(2) 0.015(2) 0.0056(19) 0.022(3)
C20 0.036(2) 0.057(3) 0.044(2) 0.0160(19) 0.0076(17) 0.0105(18)
C21 0.037(2) 0.042(2) 0.0388(19) 0.0047(16) 0.0053(16) 0.0085(17)
C22 0.053(3) 0.037(2) 0.053(2) 0.0063(18) 0.002(2) 0.0055(19)
C23 0.0273(16) 0.0240(16) 0.0288(15) 0.0001(12) 0.0035(13) 0.0022(12)
C24 0.0298(18) 0.0329(18) 0.0310(16) 0.0005(14) 0.0061(14) 0.0010(14)
C25 0.038(2) 0.0309(17) 0.0304(16) -0.0009(14) 0.0104(14) -0.0032(15)
C26 0.048(2) 0.0278(18) 0.0271(16) -0.0013(13) 0.0049(15) 0.0040(15)
C27 0.0312(19) 0.045(2) 0.0330(17) 0.0019(15) 0.0002(15) 0.0071(16)
C28 0.0303(18) 0.0377(19) 0.0309(16) 0.0000(14) 0.0087(14) 0.0024(15)
C29 0.0328(18) 0.0369(19) 0.0283(15) 0.0039(14) 0.0029(14) -0.0011(15)
C30 0.036(2) 0.043(2) 0.053(2) 0.0036(18) -0.0001(18) 0.0021(17)
C31 0.035(2) 0.063(3) 0.057(3) 0.012(2) -0.0007(19) 0.005(2)
C32 0.036(2) 0.073(3) 0.042(2) 0.013(2) -0.0030(18) -0.013(2)
C33 0.045(2) 0.054(3) 0.043(2) 0.0029(19) 0.0009(18) -0.016(2)
C34 0.038(2) 0.041(2) 0.0339(17) 0.0012(15) 0.0039(15) -0.0049(16)
C35 0.0338(18) 0.0294(17) 0.0298(16) -0.0006(14) 0.0045(13) -0.0006(14)
C36 0.056(3) 0.033(2) 0.0353(18) 0.0018(15) 0.0181(17) -0.0006(17)
C37 0.065(3) 0.029(2) 0.049(2) -0.0040(16) 0.029(2) 0.0024(18)
C38 0.050(2) 0.0277(18) 0.043(2) -0.0020(16) 0.0118(17) 0.0004(17)
C39 0.0372(19) 0.0337(19) 0.0329(17) -0.0001(14) 0.0070(15) -0.0034(15)
C40 0.0297(18) 0.0319(18) 0.0302(16) -0.0024(14) 0.0060(14) 0.0005(14)
O50A 0.108(13) 0.155(15) 0.150(14) -0.003(14) 0.003(12) 0.018(13)
C51A 0.081(13) 0.086(13) 0.107(14) 0.003(12) -0.028(11) -0.016(11)
C52A 0.141(17) 0.113(16) 0.142(16) 0.000(15) -0.022(16) 0.047(15)
C53A 0.070(12) 0.094(13) 0.132(15) 0.039(13) 0.000(12) 0.024(11)
C54A 0.073(13) 0.061(13) 0.102(13) -0.007(12) -0.040(11) 0.002(11)
O50B 0.057(3) 0.073(4) 0.072(3) -0.002(3) 0.003(3) -0.003(3)
C51B 0.061(5) 0.135(8) 0.058(4) -0.022(5) 0.001(4) -0.003(5)
C52B 0.075(6) 0.070(5) 0.097(6) 0.005(5) 0.006(5) 0.030(5)
C53B 0.077(6) 0.115(8) 0.137(8) -0.037(7) -0.023(6) 0.025(6)
C54B 0.092(8) 0.080(8) 0.144(10) 0.045(7) -0.019(8) 0.012(6)
O60A 0.154(10) 0.111(7) 0.194(12) -0.007(7) 0.029(9) -0.025(7)
C60A 0.080(8) 0.089(8) 0.127(10) -0.025(7) -0.019(7) 0.016(6)
C61A 0.105(10) 0.152(11) 0.198(12) 0.031(10) 0.047(11) 0.030(10)
C62A 0.102(9) 0.118(9) 0.075(7) -0.020(6) 0.000(7) 0.033(8)
C63A 0.073(6) 0.109(8) 0.076(6) -0.049(6) -0.017(5) 0.017(6)
O60B 0.117(11) 0.189(13) 0.165(13) 0.027(12) -0.027(11) 0.028(11)
C60B 0.081(12) 0.117(15) 0.174(17) -0.029(14) -0.045(12) 0.021(12)
C61B 0.081(12) 0.183(16) 0.082(11) 0.046(12) 0.017(10) 0.061(13)
C62B 0.121(14) 0.158(14) 0.061(10) 0.001(10) 0.007(11) 0.050(13)
C63B 0.103(13) 0.127(15) 0.138(15) -0.009(14) -0.048(13) 0.024(13)

loop_
_atom_type_symbol
_atom_type_description
_atom_type_scat_dispersion_real
_atom_type_scat_dispersion_imag
_atom_type_scat_source
C C 0.0033 0.0016 'International Tables Vol C Tables 4.2.6.8 and 6.1.1.4'
H H 0.0000 0.0000 'International Tables Vol C Tables 4.2.6.8 and 6.1.1.4'
N N 0.0061 0.0033 'International Tables Vol C Tables 4.2.6.8 and 6.1.1.4'
O O 0.0106 0.0060 'International Tables Vol C Tables 4.2.6.8 and 6.1.1.4'
P P 0.1023 0.0942 'International Tables Vol C Tables 4.2.6.8 and 6.1.1.4'
U U -9.6767 9.6646 'International Tables Vol C Tables 4.2.6.8 and 6.1.1.4'
Cl Cl 0.1484 0.1585 'International Tables Vol C Tables 4.2.6.8 and 6.1.1.4'

loop_
_geom_angle_atom_site_label_1
_geom_angle_atom_site_label_2
_geom_angle_atom_site_label_3
_geom_angle
N1 U1 N3 132.13(10)
N1 U1 O1 108.64(9)
N3 U1 O1 119.12(9)
N1 U1 N2 66.65(10)
N3 U1 N2 66.82(9)
O1 U1 N2 162.25(9)
N1 U1 Cl2 93.04(7)
N3 U1 Cl2 94.03(8)
O1 U1 Cl2 84.99(6)
N2 U1 Cl2 111.93(7)
N1 U1 Cl1 93.38(7)
N3 U1 Cl1 91.33(8)
O1 U1 Cl1 80.57(6)
N2 U1 Cl1 82.63(7)
Cl2 U1 Cl1 165.43(3)
C5 N1 C1 112.1(3)
C5 N1 U1 121.1(2)
C1 N1 U1 126.7(2)
C3 N2 C2 115.3(3)
C3 N2 U1 110.5(2)
C2 N2 U1 108.7(2)
C3 N2 H1 107.3
C2 N2 H1 107.3
U1 N2 H1 107.3
O1 P1 C23 110.46(14)
O1 P1 C35 110.61(15)
C23 P1 C35 108.33(15)
O1 P1 C29 111.66(15)
C23 P1 C29 107.89(15)
C35 P1 C29 107.77(17)
P1 O1 U1 167.63(15)
N1 C1 C2 109.1(3)
N1 C1 H1A 109.9
C2 C1 H1A 109.9
N1 C1 H1B 109.9
C2 C1 H1B 109.9
H1A C1 H1B 108.3
N2 C2 C1 107.9(3)
N2 C2 H2A 110.1
C1 C2 H2A 110.1
N2 C2 H2B 110.1
C1 C2 H2B 110.1
H2A C2 H2B 108.4
N2 C3 C4 106.9(3)
N2 C3 H3A 110.3
C4 C3 H3A 110.3
N2 C3 H3B 110.3
C4 C3 H3B 110.3
H3A C3 H3B 108.6
C14 N3 C4 112.7(3)
C14 N3 U1 120.8(2)
C4 N3 U1 126.3(2)
N3 C4 C3 109.1(3)
N3 C4 H4A 109.9
C3 C4 H4A 109.9
N3 C4 H4B 109.9
C3 C4 H4B 109.9
H4A C4 H4B 108.3
C12 C5 C6 119.2(3)
C12 C5 N1 120.2(3)
C6 C5 N1 120.6(3)
C8 C6 C5 118.9(3)
C8 C6 C7 119.7(3)
C5 C6 C7 121.4(3)
C6 C7 H7A 109.5
C6 C7 H7B 109.5
H7A C7 H7B 109.5
C6 C7 H7C 109.5
H7A C7 H7C 109.5
H7B C7 H7C 109.5
C9 C8 C6 122.4(4)
C9 C8 H8 118.8
C6 C8 H8 118.8
C11 C9 C8 117.9(4)
C11 C9 C10 121.0(4)
C8 C9 C10 121.0(4)
C9 C10 H10A 109.5
C9 C10 H10B 109.5
H10A C10 H10B 109.5
C9 C10 H10C 109.5
H10A C10 H10C 109.5
H10B C10 H10C 109.5
C9 C11 C12 122.0(4)
C9 C11 H11 119.0
C12 C11 H11 119.0
C11 C12 C5 119.6(3)
C11 C12 C13 118.9(3)
C5 C12 C13 121.5(3)
C12 C13 H13A 109.5
C12 C13 H13B 109.5
H13A C13 H13B 109.5
C12 C13 H13C 109.5
H13A C13 H13C 109.5
H13B C13 H13C 109.5
C15 C14 C21 119.6(3)
C15 C14 N3 120.0(3)
C21 C14 N3 120.4(3)
C14 C15 C17 118.8(4)
C14 C15 C16 120.8(3)
C17 C15 C16 120.3(4)
C15 C16 H16A 109.5
C15 C16 H16B 109.5
H16A C16 H16B 109.5
C15 C16 H16C 109.5
H16A C16 H16C 109.5
H16B C16 H16C 109.5
C18 C17 C15 122.2(4)
C18 C17 H17 118.9
C15 C17 H17 118.9
C20 C18 C17 118.2(4)
C20 C18 C19 120.8(4)
C17 C18 C19 121.0(4)
C18 C19 H19A 109.5
C18 C19 H19B 109.5
H19A C19 H19B 109.5
C18 C19 H19C 109.5
H19A C19 H19C 109.5
H19B C19 H19C 109.5
C18 C20 C21 122.1(4)
C18 C20 H20 118.9
C21 C20 H20 118.9
C20 C21 C14 119.0(4)
C20 C21 C22 118.6(4)
C14 C21 C22 122.4(3)
C21 C22 H22A 109.5
C21 C22 H22B 109.5
H22A C22 H22B 109.5
C21 C22 H22C 109.5
H22A C22 H22C 109.5
H22B C22 H22C 109.5
C24 C23 C28 119.9(3)
C24 C23 P1 122.3(2)
C28 C23 P1 117.8(2)
C25 C24 C23 120.1(3)
C25 C24 H24 120.0
C23 C24 H24 120.0
C26 C25 C24 119.6(3)
C26 C25 H25 120.2
C24 C25 H25 120.2
C27 C26 C25 120.7(3)
C27 C26 H26 119.7
C25 C26 H26 119.7
C26 C27 C28 120.3(3)
C26 C27 H27 119.8
C28 C27 H27 119.8
C27 C28 C23 119.4(3)
C27 C28 H28 120.3
C23 C28 H28 120.3
C30 C29 C34 120.0(3)
C30 C29 P1 122.3(3)
C34 C29 P1 117.7(3)
C29 C30 C31 119.7(4)
C29 C30 H30 120.1
C31 C30 H30 120.1
C32 C31 C30 120.3(4)
C32 C31 H31 119.8
C30 C31 H31 119.8
C31 C32 C33 120.1(4)
C31 C32 H32 119.9
C33 C32 H32 119.9
C32 C33 C34 120.4(4)
C32 C33 H33 119.8
C34 C33 H33 119.8
C33 C34 C29 119.4(4)
C33 C34 H34 120.3
C29 C34 H34 120.3
C40 C35 C36 120.2(3)
C40 C35 P1 119.1(3)
C36 C35 P1 120.6(3)
C37 C36 C35 119.8(3)
C37 C36 H36 120.1
C35 C36 H36 120.1
C38 C37 C36 119.4(4)
C38 C37 H37 120.3
C36 C37 H37 120.3
C39 C38 C37 120.5(3)
C39 C38 H38 119.8
C37 C38 H38 119.8
C38 C39 C40 120.6(3)
C38 C39 H39 119.7
C40 C39 H39 119.7
C39 C40 C35 119.4(3)
C39 C40 H40 120.3
C35 C40 H40 120.3
C54A O50A C51A 103.7(15)
O50A C51A C52A 107.3(14)
O50A C51A H51A 110.3
C52A C51A H51A 110.3
O50A C51A H51B 110.3
C52A C51A H51B 110.3
H51A C51A H51B 108.5
C53A C52A C51A 104.1(14)
C53A C52A H52A 110.9
C51A C52A H52A 110.9
C53A C52A H52B 110.9
C51A C52A H52B 110.9
H52A C52A H52B 109.0
C52A C53A C54A 104.9(15)
C52A C53A H53A 110.8
C54A C53A H53A 110.8
C52A C53A H53B 110.8
C54A C53A H53B 110.8
H53A C53A H53B 108.8
O50A C54A C53A 101.6(14)
O50A C54A H54A 111.4
C53A C54A H54A 111.4
O50A C54A H54B 111.4
C53A C54A H54B 111.4
H54A C54A H54B 109.3
C54B O50B C51B 107.1(7)
O50B C51B C52B 110.4(7)
O50B C51B H51C 109.6
C52B C51B H51C 109.6
O50B C51B H51D 109.6
C52B C51B H51D 109.6
H51C C51B H51D 108.1
C51B C52B C53B 100.2(7)
C51B C52B H52C 111.7
C53B C52B H52C 111.7
C51B C52B H52D 111.7
C53B C52B H52D 111.7
H52C C52B H52D 109.5
C52B C53B C54B 101.8(8)
C52B C53B H53C 111.4
C54B C53B H53C 111.4
C52B C53B H53D 111.4
C54B C53B H53D 111.4
H53C C53B H53D 109.3
O50B C54B C53B 105.8(9)
O50B C54B H54C 110.6
C53B C54B H54C 110.6
O50B C54B H54D 110.6
C53B C54B H54D 110.6
H54C C54B H54D 108.7
C63A O60A C60A 107.5(9)
O60A C60A C61A 109.7(11)
O60A C60A H60A 109.7
C61A C60A H60A 109.7
O60A C60A H60B 109.7
C61A C60A H60B 109.7
H60A C60A H60B 108.2
C60A C61A C62A 101.6(11)
C60A C61A H61A 111.4
C62A C61A H61A 111.5
C60A C61A H61B 111.5
C62A C61A H61B 111.5
H61A C61A H61B 109.3
C61A C62A C63A 101.2(9)
C61A C62A H62A 111.5
C63A C62A H62A 111.5
C61A C62A H62B 111.5
C63A C62A H62B 111.5
H62A C62A H62B 109.4
O60A C63A C62A 107.4(8)
O60A C63A H63A 110.2
C62A C63A H63A 110.2
O60A C63A H63B 110.2
C62A C63A H63B 110.2
H63A C63A H63B 108.5
C63B O60B C60B 101.7(13)
O60B C60B C61B 110.9(14)
O60B C60B H60C 109.5
C61B C60B H60C 109.5
O60B C60B H60D 109.5
C61B C60B H60D 109.5
H60C C60B H60D 108.0
C60B C61B C62B 96.3(14)
C60B C61B H61C 112.5
C62B C61B H61C 112.5
C60B C61B H61D 112.5
C62B C61B H61D 112.5
H61C C61B H61D 110.0
C61B C62B C63B 96.2(13)
C61B C62B H62C 112.5
C63B C62B H62C 112.5
C61B C62B H62D 112.5
C63B C62B H62D 112.5
H62C C62B H62D 110.0
O60B C63B C62B 102.5(13)
O60B C63B H63C 111.3
C62B C63B H63C 111.3
O60B C63B H63D 111.3
C62B C63B H63D 111.3
H63C C63B H63D 109.2

loop_
_geom_bond_atom_site_label_1
_geom_bond_atom_site_label_2
_geom_bond_distance
U1 N1 2.215(3)
U1 N3 2.231(3)
U1 O1 2.354(2)
U1 N2 2.528(3)
U1 Cl2 2.6694(9)
U1 Cl1 2.7038(9)
N1 C5 1.434(4)
N1 C1 1.471(4)
N2 C3 1.475(5)
N2 C2 1.483(4)
N2 H1 1.0000
P1 O1 1.513(2)
P1 C23 1.795(3)
P1 C35 1.799(3)
P1 C29 1.802(4)
C1 C2 1.506(5)
C1 H1A 0.9900
C1 H1B 0.9900
C2 H2A 0.9900
C2 H2B 0.9900
C3 C4 1.514(5)
C3 H3A 0.9900
C3 H3B 0.9900
N3 C14 1.440(4)
N3 C4 1.472(4)
C4 H4A 0.9900
C4 H4B 0.9900
C5 C12 1.401(5)
C5 C6 1.415(5)
C6 C8 1.388(5)
C6 C7 1.508(5)
C7 H7A 0.9800
C7 H7B 0.9800
C7 H7C 0.9800
C8 C9 1.386(6)
C8 H8 0.9500
C9 C11 1.381(5)
C9 C10 1.513(6)
C10 H10A 0.9800
C10 H10B 0.9800
C10 H10C 0.9800
C11 C12 1.391(5)
C11 H11 0.9500
C12 C13 1.509(5)
C13 H13A 0.9800
C13 H13B 0.9800
C13 H13C 0.9800
C14 C15 1.399(5)
C14 C21 1.409(5)
C15 C17 1.402(5)
C15 C16 1.500(5)
C16 H16A 0.9800
C16 H16B 0.9800
C16 H16C 0.9800
C17 C18 1.381(6)
C17 H17 0.9500
C18 C20 1.377(6)
C18 C19 1.515(5)
C19 H19A 0.9800
C19 H19B 0.9800
C19 H19C 0.9800
C20 C21 1.397(5)
C20 H20 0.9500
C21 C22 1.505(5)
C22 H22A 0.9800
C22 H22B 0.9800
C22 H22C 0.9800
C23 C24 1.392(4)
C23 C28 1.397(5)
C24 C25 1.391(5)
C24 H24 0.9500
C25 C26 1.386(5)
C25 H25 0.9500
C26 C27 1.375(5)
C26 H26 0.9500
C27 C28 1.393(5)
C27 H27 0.9500
C28 H28 0.9500
C29 C30 1.383(5)
C29 C34 1.392(5)
C30 C31 1.389(6)
C30 H30 0.9500
C31 C32 1.372(6)
C31 H31 0.9500
C32 C33 1.376(6)
C32 H32 0.9500
C33 C34 1.387(5)
C33 H33 0.9500
C34 H34 0.9500
C35 C40 1.393(5)
C35 C36 1.397(5)
C36 C37 1.393(5)
C36 H36 0.9500
C37 C38 1.391(5)
C37 H37 0.9500
C38 C39 1.379(5)
C38 H38 0.9500
C39 C40 1.384(5)
C39 H39 0.9500
C40 H40 0.9500
O50A C54A 1.408(16)
O50A C51A 1.460(16)
C51A C52A 1.490(17)
C51A H51A 0.9900
C51A H51B 0.9900
C52A C53A 1.460(17)
C52A H52A 0.9900
C52A H52B 0.9900
C53A C54A 1.551(18)
C53A H53A 0.9900
C53A H53B 0.9900
C54A H54A 0.9900
C54A H54B 0.9900
O50B C54B 1.408(12)
O50B C51B 1.435(9)
C51B C52B 1.448(10)
C51B H51C 0.9900
C51B H51D 0.9900
C52B C53B 1.515(10)
C52B H52C 0.9900
C52B H52D 0.9900
C53B C54B 1.544(14)
C53B H53C 0.9900
C53B H53D 0.9900
C54B H54C 0.9900
C54B H54D 0.9900
O60A C63A 1.394(12)
O60A C60A 1.414(12)
C60A C61A 1.475(14)
C60A H60A 0.9900
C60A H60B 0.9900
C61A C62A 1.492(13)
C61A H61A 0.9900
C61A H61B 0.9900
C62A C63A 1.570(14)
C62A H62A 0.9900
C62A H62B 0.9900
C63A H63A 0.9900
C63A H63B 0.9900
O60B C63B 1.426(16)
O60B C60B 1.463(15)
C60B C61B 1.470(16)
C60B H60C 0.9900
C60B H60D 0.9900
C61B C62B 1.470(17)
C61B H61C 0.9900
C61B H61D 0.9900
C62B C63B 1.595(17)
C62B H62C 0.9900
C62B H62D 0.9900
C63B H63C 0.9900
C63B H63D 0.9900

loop_
_geom_hbond_atom_site_label_D
_geom_hbond_atom_site_label_H
_geom_hbond_atom_site_label_A
_geom_hbond_distance_DH
_geom_hbond_distance_HA
_geom_hbond_distance_DA
_geom_hbond_angle_DHA
_geom_hbond_site_symmetry_A
N2 H1 Cl1 1.00 2.39 3.266(3) 145.9 2

loop_
_geom_torsion_atom_site_label_1
_geom_torsion_atom_site_label_2
_geom_torsion_atom_site_label_3
_geom_torsion_atom_site_label_4
_geom_torsion
C23 P1 O1 U1 -67.9(7)
C35 P1 O1 U1 172.1(6)
C29 P1 O1 U1 52.1(7)
C5 N1 C1 C2 -173.9(3)
U1 N1 C1 C2 8.9(4)
C3 N2 C2 C1 174.8(3)
U1 N2 C2 C1 50.0(3)
N1 C1 C2 N2 -39.5(4)
C2 N2 C3 C4 -172.4(3)
U1 N2 C3 C4 -48.7(3)
C14 N3 C4 C3 167.6(3)
U1 N3 C4 C3 -17.5(4)
N2 C3 C4 N3 42.8(4)
C1 N1 C5 C12 100.4(4)
U1 N1 C5 C12 -82.2(3)
C1 N1 C5 C6 -76.9(4)
U1 N1 C5 C6 100.5(3)
C12 C5 C6 C8 -0.1(5)
N1 C5 C6 C8 177.2(3)
C12 C5 C6 C7 -179.3(3)
N1 C5 C6 C7 -2.0(5)
C5 C6 C8 C9 0.2(6)
C7 C6 C8 C9 179.5(4)
C6 C8 C9 C11 -0.1(6)
C6 C8 C9 C10 -179.3(4)
C8 C9 C11 C12 -0.2(6)
C10 C9 C11 C12 179.0(4)
C9 C11 C12 C5 0.3(5)
C9 C11 C12 C13 -178.3(3)
C6 C5 C12 C11 -0.2(5)
N1 C5 C12 C11 -177.5(3)
C6 C5 C12 C13 178.4(3)
N1 C5 C12 C13 1.0(5)
C4 N3 C14 C15 -96.6(4)
U1 N3 C14 C15 88.2(4)
C4 N3 C14 C21 81.9(4)
U1 N3 C14 C21 -93.3(3)
C21 C14 C15 C17 3.3(5)
N3 C14 C15 C17 -178.2(3)
C21 C14 C15 C16 -175.2(4)
N3 C14 C15 C16 3.3(5)
C14 C15 C17 C18 -0.9(6)
C16 C15 C17 C18 177.6(4)
C15 C17 C18 C20 -1.1(6)
C15 C17 C18 C19 178.9(4)
C17 C18 C20 C21 0.6(6)
C19 C18 C20 C21 -179.3(4)
C18 C20 C21 C14 1.7(6)
C18 C20 C21 C22 -176.8(4)
C15 C14 C21 C20 -3.7(5)
N3 C14 C21 C20 177.8(3)
C15 C14 C21 C22 174.7(4)
N3 C14 C21 C22 -3.8(6)
O1 P1 C23 C24 147.3(3)
C35 P1 C23 C24 -91.4(3)
C29 P1 C23 C24 25.0(3)
O1 P1 C23 C28 -32.8(3)
C35 P1 C23 C28 88.5(3)
C29 P1 C23 C28 -155.1(3)
C28 C23 C24 C25 -0.3(5)
P1 C23 C24 C25 179.5(3)
C23 C24 C25 C26 0.2(5)
C24 C25 C26 C27 -0.1(5)
C25 C26 C27 C28 0.1(5)
C26 C27 C28 C23 -0.2(5)
C24 C23 C28 C27 0.3(5)
P1 C23 C28 C27 -179.6(3)
O1 P1 C29 C30 139.3(3)
C23 P1 C29 C30 -99.2(3)
C35 P1 C29 C30 17.6(4)
O1 P1 C29 C34 -41.8(3)
C23 P1 C29 C34 79.7(3)
C35 P1 C29 C34 -163.5(3)
C34 C29 C30 C31 -0.8(6)
P1 C29 C30 C31 178.1(3)
C29 C30 C31 C32 1.0(6)
C30 C31 C32 C33 -0.7(7)
C31 C32 C33 C34 0.2(6)
C32 C33 C34 C29 0.0(6)
C30 C29 C34 C33 0.3(5)
P1 C29 C34 C33 -178.6(3)
O1 P1 C35 C40 -20.2(3)
C23 P1 C35 C40 -141.4(3)
C29 P1 C35 C40 102.1(3)
O1 P1 C35 C36 164.0(3)
C23 P1 C35 C36 42.8(3)
C29 P1 C35 C36 -73.7(3)
C40 C35 C36 C37 0.2(6)
P1 C35 C36 C37 176.0(3)
C35 C36 C37 C38 -3.2(7)
C36 C37 C38 C39 4.5(7)
C37 C38 C39 C40 -2.8(6)
C38 C39 C40 C35 -0.3(5)
C36 C35 C40 C39 1.6(5)
P1 C35 C40 C39 -174.3(3)
C54A O50A C51A C52A 35(3)
O50A C51A C52A C53A -11(3)
C51A C52A C53A C54A -15(3)
C51A O50A C54A C53A -43(3)
C52A C53A C54A O50A 36(3)
C54B O50B C51B C52B 13.3(12)
O50B C51B C52B C53B -32.3(11)
C51B C52B C53B C54B 36.9(12)
C51B O50B C54B C53B 11.7(13)
C52B C53B C54B O50B -31.0(14)
C63A O60A C60A C61A 17.0(17)
O60A C60A C61A C62A -33.1(19)
C60A C61A C62A C63A 33.6(16)
C60A O60A C63A C62A 5.9(14)
C61A C62A C63A O60A -25.6(14)
C63B O60B C60B C61B 6(3)
O60B C60B C61B C62B -40(3)
C60B C61B C62B C63B 52(2)
C60B O60B C63B C62B 27(3)
C61B C62B C63B O60B -52(2)
